data_7002916
loop_
_publ_author_name
'Janini, Thomas E.'
'Rakosi, III, Robert'
'Durr, Christopher B.'
'Bertke, Jeffrey A.'
'Bunge, Scott D.'

_publ_section_title
;
 1,1,3,3-Tetramethylguanidine solvated lanthanide aryloxides:
 pre-catalysts for intramolecular hydroalkoxylation
;
_journal_issue 47
_journal_name_full 'Dalton Transactions'
_journal_page_first 10601
_journal_page_last 10608
_journal_paper_doi 10.1039/b917377c
_journal_year 2009
_chemical_formula_sum 'C55 H92 La N3 O5'
_chemical_formula_weight 1014.23
_chemical_name_common '(La(DBP)3(H-TMG)) (6)'
_chemical_name_systematic
;
?
;
_space_group_IT_number 14
_symmetry_cell_setting monoclinic
_symmetry_space_group_name_Hall '-P 2yn'
_symmetry_space_group_name_H-M 'P 1 21/n 1'
_atom_sites_solution_hydrogens geom
_atom_sites_solution_primary direct
_atom_sites_solution_secondary difmap
_audit_creation_method SHELXL-97
_cell_angle_alpha 90.00
_cell_angle_beta 104.958(2)
_cell_angle_gamma 90.00
_cell_formula_units_Z 4
_cell_length_a 14.3312(16)
_cell_length_b 19.335(2)
_cell_length_c 20.493(2)
_cell_measurement_reflns_used 5715
_cell_measurement_temperature 100(2)
_cell_measurement_theta_max 25.05
_cell_measurement_theta_min 2.34
_cell_volume 5486.1(10)
_computing_cell_refinement 'Bruker SMART'
_computing_data_collection 'Bruker SMART'
_computing_data_reduction 'Bruker SAINT'
_computing_molecular_graphics 'Bruker SHELXTL'
_computing_publication_material 'Bruker SHELXTL'
_computing_structure_refinement 'SHELXL-97 (Sheldrick, 2008)'
_computing_structure_solution 'SHELXS-97 (Sheldrick, 2008)'
_diffrn_ambient_temperature 100(2)
_diffrn_measured_fraction_theta_full 0.998
_diffrn_measured_fraction_theta_max 0.998
_diffrn_measurement_device_type 'CCD area detector'
_diffrn_measurement_method 'phi and omega scans'
_diffrn_radiation_monochromator graphite
_diffrn_radiation_source 'fine-focus sealed tube'
_diffrn_radiation_type MoK\a
_diffrn_radiation_wavelength 0.71073
_diffrn_reflns_av_R_equivalents 0.0460
_diffrn_reflns_av_sigmaI/netI 0.0371
_diffrn_reflns_limit_h_max 17
_diffrn_reflns_limit_h_min -17
_diffrn_reflns_limit_k_max 23
_diffrn_reflns_limit_k_min -23
_diffrn_reflns_limit_l_max 24
_diffrn_reflns_limit_l_min -24
_diffrn_reflns_number 43406
_diffrn_reflns_theta_full 25.00
_diffrn_reflns_theta_max 25.05
_diffrn_reflns_theta_min 1.47
_exptl_absorpt_coefficient_mu 0.825
_exptl_absorpt_correction_T_max 0.8394
_exptl_absorpt_correction_T_min 0.6040
_exptl_absorpt_correction_type multi-scan
_exptl_absorpt_process_details SADABS
_exptl_crystal_colour Yellow
_exptl_crystal_density_diffrn 1.228
_exptl_crystal_density_meas ?
_exptl_crystal_density_method .
_exptl_crystal_description Irregular
_exptl_crystal_F_000 2160
_exptl_crystal_size_max 0.23
_exptl_crystal_size_mid 0.21
_exptl_crystal_size_min 0.13
_refine_diff_density_max 3.681
_refine_diff_density_min -1.439
_refine_diff_density_rms 0.117
_refine_ls_extinction_method none
_refine_ls_goodness_of_fit_ref 0.886
_refine_ls_hydrogen_treatment constr
_refine_ls_matrix_type full
_refine_ls_number_parameters 519
_refine_ls_number_reflns 9700
_refine_ls_number_restraints 0
_refine_ls_restrained_S_all 0.886
_refine_ls_R_factor_all 0.0674
_refine_ls_R_factor_gt 0.0586
_refine_ls_shift/su_max 4.445
_refine_ls_shift/su_mean 0.033
_refine_ls_structure_factor_coef Fsqd
_refine_ls_weighting_details 'calc w=1/[\s^2^(Fo^2^)+(0.0784P)^2^+38.3417P] where P=(Fo^2^+2Fc^2^)/3'
_refine_ls_weighting_scheme calc
_refine_ls_wR_factor_gt 0.1446
_refine_ls_wR_factor_ref 0.1503
_reflns_number_gt 8172
_reflns_number_total 9700
_reflns_threshold_expression >2sigma(I)
_cod_data_source_file b917377c.txt
_cod_data_source_block jab023
_cod_depositor_comments
;
The following automatic conversions were performed:
'_symmetry_cell_setting' value 'Monoclinic' changed to 'monoclinic'
according to '/home/saulius/struct/CIF-dictionaries/cif_core.dic'
dictionary named 'cif_core.dic' version 2.4.1 from 2010-06-29.

Automatic conversion script
Id: cif_fix_enum 1527 2010-12-29 10:47:43Z saulius 
;
_cod_original_cell_volume 5486.0(10)
_cod_original_sg_symbol_H-M P2(1)/n
_cod_database_code 7002916

loop_
_symmetry_equiv_pos_as_xyz
'x, y, z'
'-x+1/2, y+1/2, -z+1/2'
'-x, -y, -z'
'x-1/2, -y-1/2, z-1/2'

loop_
_atom_site_label
_atom_site_type_symbol
_atom_site_fract_x
_atom_site_fract_y
_atom_site_fract_z
_atom_site_U_iso_or_equiv
_atom_site_adp_type
_atom_site_occupancy
_atom_site_symmetry_multiplicity
_atom_site_calc_flag
_atom_site_refinement_flags
_atom_site_disorder_assembly
_atom_site_disorder_group
La1 La 0.60033(2) 0.202426(14) 0.748154(13) 0.02278(11) Uani 1 1 d . . .
N1 N 0.7639(5) 0.2415(4) 0.7406(4) 0.041(3) Uani 0.633(15) 1 d P A 1
N1A N 0.7778(8) 0.2062(5) 0.7860(5) 0.020(4) Uani 0.367(15) 1 d P A 2
N2 N 0.9191(7) 0.2282(3) 0.8343(4) 0.088(3) Uani 1 1 d . A .
N3 N 0.8873(6) 0.3072(3) 0.7507(3) 0.076(2) Uani 1 1 d . A .
O1 O 0.5672(3) 0.09292(18) 0.77204(19) 0.0350(8) Uani 1 1 d . A .
O2 O 0.5642(2) 0.27573(18) 0.82184(17) 0.0281(7) Uani 1 1 d . A .
O3 O 0.5603(3) 0.23352(18) 0.63785(17) 0.0300(8) Uani 1 1 d . A .
C1 C 0.5206(4) 0.0427(3) 0.7970(3) 0.0338(12) Uani 1 1 d . . .
C2 C 0.4347(4) 0.0134(3) 0.7552(3) 0.0356(12) Uani 1 1 d . A .
C3 C 0.3826(4) -0.0324(3) 0.7843(3) 0.0400(13) Uani 1 1 d . . .
H3 H 0.3238 -0.0509 0.7574 0.048 Uiso 1 1 calc R A .
C4 C 0.4136(5) -0.0516(4) 0.8513(4) 0.0537(17) Uani 1 1 d . A .
H4 H 0.3757 -0.0818 0.8706 0.064 Uiso 1 1 calc R . .
C5 C 0.5004(5) -0.0263(4) 0.8896(4) 0.0577(18) Uani 1 1 d . . .
H5 H 0.5228 -0.0412 0.9351 0.069 Uiso 1 1 calc R A .
C6 C 0.5565(4) 0.0199(3) 0.8643(3) 0.0433(14) Uani 1 1 d . A .
C7 C 0.4002(5) 0.0283(3) 0.6796(3) 0.0469(15) Uani 1 1 d . . .
C8 C 0.3071(6) -0.0113(4) 0.6455(3) 0.063(2) Uani 1 1 d . A .
H8A H 0.3194 -0.0612 0.6500 0.095 Uiso 1 1 calc R . .
H8B H 0.2868 0.0009 0.5975 0.095 Uiso 1 1 calc R . .
H8C H 0.2560 0.0010 0.6672 0.095 Uiso 1 1 calc R . .
C9 C 0.3772(6) 0.1059(3) 0.6652(3) 0.064(2) Uani 1 1 d . A .
H9A H 0.3471 0.1124 0.6169 0.096 Uiso 1 1 calc R . .
H9B H 0.4372 0.1327 0.6782 0.096 Uiso 1 1 calc R . .
H9C H 0.3329 0.1217 0.6914 0.096 Uiso 1 1 calc R . .
C10 C 0.4778(7) 0.0042(4) 0.6453(4) 0.083(3) Uani 1 1 d . A .
H10A H 0.4855 -0.0461 0.6500 0.124 Uiso 1 1 calc R . .
H10B H 0.5393 0.0268 0.6667 0.124 Uiso 1 1 calc R . .
H10C H 0.4582 0.0164 0.5973 0.124 Uiso 1 1 calc R . .
C11 C 0.6547(5) 0.0439(4) 0.9092(4) 0.0549(18) Uani 1 1 d . . .
C12 C 0.6807(6) 0.0071(4) 0.9791(4) 0.077(3) Uani 1 1 d . A .
H12A H 0.7413 0.0260 1.0071 0.116 Uiso 1 1 calc R . .
H12B H 0.6881 -0.0426 0.9727 0.116 Uiso 1 1 calc R . .
H12C H 0.6289 0.0148 1.0016 0.116 Uiso 1 1 calc R . .
C13 C 0.7347(5) 0.0260(4) 0.8743(5) 0.070(2) Uani 1 1 d . A .
H13A H 0.7205 0.0482 0.8299 0.106 Uiso 1 1 calc R . .
H13B H 0.7374 -0.0243 0.8688 0.106 Uiso 1 1 calc R . .
H13C H 0.7969 0.0426 0.9020 0.106 Uiso 1 1 calc R . .
C14 C 0.6535(4) 0.1211(3) 0.9235(3) 0.0519(16) Uani 1 1 d . A .
H14A H 0.6439 0.1468 0.8811 0.078 Uiso 1 1 calc R . .
H14B H 0.7151 0.1346 0.9544 0.078 Uiso 1 1 calc R . .
H14C H 0.6006 0.1314 0.9443 0.078 Uiso 1 1 calc R . .
C15 C 0.5304(4) 0.3186(3) 0.8622(3) 0.0292(11) Uani 1 1 d . . .
C16 C 0.5937(4) 0.3662(3) 0.9050(3) 0.0354(12) Uani 1 1 d . A .
C17 C 0.5557(5) 0.4092(3) 0.9457(3) 0.0480(16) Uani 1 1 d . . .
H17 H 0.5977 0.4403 0.9753 0.058 Uiso 1 1 calc R A .
C18 C 0.4596(5) 0.4086(3) 0.9450(3) 0.0561(18) Uani 1 1 d . A .
H18 H 0.4356 0.4397 0.9726 0.067 Uiso 1 1 calc R . .
C19 C 0.3980(5) 0.3620(3) 0.9035(3) 0.0470(15) Uani 1 1 d . . .
H19 H 0.3318 0.3607 0.9037 0.056 Uiso 1 1 calc R A .
C20 C 0.4315(4) 0.3172(3) 0.8617(3) 0.0334(12) Uani 1 1 d . A .
C21 C 0.7023(4) 0.3697(3) 0.9086(3) 0.0413(14) Uani 1 1 d . . .
C22 C 0.7505(5) 0.3000(3) 0.9319(3) 0.0472(15) Uani 1 1 d . A .
H22A H 0.7373 0.2868 0.9748 0.071 Uiso 1 1 calc R . .
H22B H 0.8204 0.3041 0.9381 0.071 Uiso 1 1 calc R . .
H22C H 0.7247 0.2647 0.8977 0.071 Uiso 1 1 calc R . .
C23 C 0.7177(5) 0.3908(4) 0.8397(3) 0.0514(16) Uani 1 1 d . A .
H23A H 0.6885 0.3561 0.8057 0.077 Uiso 1 1 calc R . .
H23B H 0.7871 0.3939 0.8431 0.077 Uiso 1 1 calc R . .
H23C H 0.6874 0.4358 0.8263 0.077 Uiso 1 1 calc R . .
C24 C 0.7553(5) 0.4233(4) 0.9600(4) 0.0597(19) Uani 1 1 d . A .
H24A H 0.7294 0.4695 0.9461 0.090 Uiso 1 1 calc R . .
H24B H 0.8244 0.4224 0.9621 0.090 Uiso 1 1 calc R . .
H24C H 0.7461 0.4125 1.0046 0.090 Uiso 1 1 calc R . .
C25 C 0.3604(4) 0.2649(3) 0.8172(3) 0.0328(12) Uani 1 1 d . . .
C26 C 0.3526(4) 0.2783(3) 0.7420(3) 0.0360(12) Uani 1 1 d . A .
H26A H 0.3080 0.2447 0.7145 0.054 Uiso 1 1 calc R . .
H26B H 0.4165 0.2733 0.7335 0.054 Uiso 1 1 calc R . .
H26C H 0.3284 0.3252 0.7301 0.054 Uiso 1 1 calc R . .
C27 C 0.3919(4) 0.1905(3) 0.8381(3) 0.0363(12) Uani 1 1 d . A .
H27A H 0.3876 0.1823 0.8844 0.054 Uiso 1 1 calc R . .
H27B H 0.4587 0.1836 0.8357 0.054 Uiso 1 1 calc R . .
H27C H 0.3495 0.1580 0.8075 0.054 Uiso 1 1 calc R . .
C28 C 0.2571(4) 0.2723(4) 0.8249(4) 0.0482(15) Uani 1 1 d . A .
H28A H 0.2330 0.3188 0.8112 0.072 Uiso 1 1 calc R . .
H28B H 0.2572 0.2647 0.8722 0.072 Uiso 1 1 calc R . .
H28C H 0.2153 0.2380 0.7964 0.072 Uiso 1 1 calc R . .
C29 C 0.5912(4) 0.2651(3) 0.5889(3) 0.0327(12) Uani 1 1 d . . .
C30 C 0.6473(4) 0.2284(3) 0.5523(3) 0.0363(12) Uani 1 1 d . A .
C31 C 0.6926(5) 0.2662(3) 0.5115(3) 0.0437(14) Uani 1 1 d . . .
H31 H 0.7341 0.2426 0.4895 0.052 Uiso 1 1 calc R A .
C32 C 0.6800(5) 0.3361(3) 0.5018(3) 0.0490(16) Uani 1 1 d . A .
H32 H 0.7149 0.3610 0.4758 0.059 Uiso 1 1 calc R . .
C33 C 0.6155(5) 0.3695(3) 0.5306(3) 0.0428(14) Uani 1 1 d . . .
H33 H 0.6026 0.4171 0.5210 0.051 Uiso 1 1 calc R A .
C34 C 0.5683(4) 0.3358(3) 0.5733(3) 0.0368(13) Uani 1 1 d . A .
C35 C 0.6496(5) 0.1488(3) 0.5521(3) 0.0469(15) Uani 1 1 d . . .
C36 C 0.5465(6) 0.1222(3) 0.5260(3) 0.061(2) Uani 1 1 d . A .
H36A H 0.5197 0.1385 0.4797 0.091 Uiso 1 1 calc R . .
H36B H 0.5069 0.1396 0.5549 0.091 Uiso 1 1 calc R . .
H36C H 0.5467 0.0716 0.5266 0.091 Uiso 1 1 calc R . .
C37 C 0.7073(7) 0.1221(4) 0.5038(4) 0.070(2) Uani 1 1 d . A .
H37A H 0.6969 0.0723 0.4970 0.105 Uiso 1 1 calc R . .
H37B H 0.7762 0.1312 0.5232 0.105 Uiso 1 1 calc R . .
H37C H 0.6858 0.1460 0.4603 0.105 Uiso 1 1 calc R . .
C38 C 0.6955(6) 0.1171(3) 0.6224(3) 0.0551(18) Uani 1 1 d . A .
H38A H 0.6519 0.1236 0.6517 0.083 Uiso 1 1 calc R . .
H38B H 0.7572 0.1400 0.6425 0.083 Uiso 1 1 calc R . .
H38C H 0.7065 0.0675 0.6175 0.083 Uiso 1 1 calc R . .
C39 C 0.4934(4) 0.3743(3) 0.6011(3) 0.0404(13) Uani 1 1 d . . .
C40 C 0.4685(5) 0.4458(3) 0.5675(4) 0.0555(17) Uani 1 1 d . A .
H40A H 0.4148 0.4662 0.5823 0.083 Uiso 1 1 calc R . .
H40B H 0.4498 0.4404 0.5183 0.083 Uiso 1 1 calc R . .
H40C H 0.5250 0.4761 0.5806 0.083 Uiso 1 1 calc R . .
C41 C 0.5313(4) 0.3873(3) 0.6771(3) 0.0412(13) Uani 1 1 d . A .
H41A H 0.4802 0.4083 0.6943 0.062 Uiso 1 1 calc R . .
H41B H 0.5869 0.4186 0.6852 0.062 Uiso 1 1 calc R . .
H41C H 0.5511 0.3434 0.7003 0.062 Uiso 1 1 calc R . .
C42 C 0.3979(4) 0.3336(3) 0.5856(3) 0.0448(14) Uani 1 1 d . A .
H42A H 0.4096 0.2873 0.6054 0.067 Uiso 1 1 calc R . .
H42B H 0.3718 0.3298 0.5366 0.067 Uiso 1 1 calc R . .
H42C H 0.3514 0.3579 0.6050 0.067 Uiso 1 1 calc R . .
C43 C 0.8552(4) 0.2541(4) 0.7795(5) 0.064(2) Uani 1 1 d . . .
C44 C 0.8847(16) 0.1658(8) 0.8592(13) 0.34(2) Uani 1 1 d . . .
H44A H 0.8978 0.1261 0.8332 0.512 Uiso 1 1 calc R A .
H44B H 0.8150 0.1696 0.8542 0.512 Uiso 1 1 calc R . .
H44C H 0.9180 0.1596 0.9069 0.512 Uiso 1 1 calc R . .
C45 C 0.9971(14) 0.2507(7) 0.8667(10) 0.275(17) Uani 1 1 d . . .
H45A H 0.9893 0.2736 0.9076 0.413 Uiso 1 1 calc R A .
H45B H 1.0216 0.2840 0.8391 0.413 Uiso 1 1 calc R . .
H45C H 1.0431 0.2124 0.8793 0.413 Uiso 1 1 calc R . .
C46 C 1.0034(6) 0.3035(5) 0.7476(5) 0.078(2) Uani 1 1 d . . .
H46A H 1.0333 0.2613 0.7701 0.118 Uiso 1 1 calc R A .
H46B H 1.0382 0.3440 0.7704 0.118 Uiso 1 1 calc R . .
H46C H 1.0063 0.3030 0.7003 0.118 Uiso 1 1 calc R . .
C47 C 0.8238(14) 0.3408(12) 0.6955(5) 0.312(17) Uani 1 1 d . . .
H47A H 0.7618 0.3163 0.6835 0.468 Uiso 1 1 calc R A .
H47B H 0.8521 0.3408 0.6567 0.468 Uiso 1 1 calc R . .
H47C H 0.8136 0.3886 0.7079 0.468 Uiso 1 1 calc R . .

loop_
_atom_site_aniso_label
_atom_site_aniso_U_11
_atom_site_aniso_U_22
_atom_site_aniso_U_33
_atom_site_aniso_U_23
_atom_site_aniso_U_13
_atom_site_aniso_U_12
La1 0.02535(16) 0.02180(16) 0.02111(16) -0.00347(11) 0.00584(11) -0.00015(11)
N1 0.036(4) 0.051(5) 0.038(5) -0.001(4) 0.013(3) -0.001(4)
N1A 0.029(6) 0.016(6) 0.020(7) -0.002(5) 0.015(5) 0.002(4)
N2 0.128(7) 0.055(4) 0.125(6) 0.058(4) 0.112(6) 0.052(4)
N3 0.121(6) 0.051(4) 0.037(3) 0.001(3) -0.013(3) 0.042(4)
O1 0.043(2) 0.0241(19) 0.043(2) -0.0028(16) 0.0193(18) -0.0030(16)
O2 0.0292(18) 0.0281(18) 0.0268(18) -0.0073(14) 0.0070(14) 0.0025(15)
O3 0.039(2) 0.0272(18) 0.0235(18) 0.0002(14) 0.0067(15) -0.0058(15)
C1 0.036(3) 0.023(3) 0.046(3) -0.001(2) 0.017(2) 0.005(2)
C2 0.046(3) 0.021(3) 0.043(3) -0.006(2) 0.018(3) 0.003(2)
C3 0.038(3) 0.035(3) 0.049(3) 0.002(3) 0.014(3) -0.004(2)
C4 0.047(4) 0.054(4) 0.060(4) 0.017(3) 0.015(3) -0.008(3)
C5 0.049(4) 0.060(4) 0.058(4) 0.028(4) 0.005(3) 0.002(3)
C6 0.038(3) 0.033(3) 0.056(4) 0.010(3) 0.007(3) 0.009(2)
C7 0.069(4) 0.038(3) 0.038(3) -0.012(3) 0.019(3) -0.019(3)
C8 0.093(6) 0.054(4) 0.041(4) -0.010(3) 0.016(4) -0.028(4)
C9 0.098(6) 0.043(4) 0.036(3) 0.000(3) -0.008(4) -0.015(4)
C10 0.141(8) 0.055(5) 0.078(5) -0.031(4) 0.075(6) -0.050(5)
C11 0.036(3) 0.050(4) 0.070(5) 0.018(3) -0.002(3) 0.009(3)
C12 0.059(5) 0.072(5) 0.084(6) 0.034(5) -0.011(4) 0.006(4)
C13 0.036(4) 0.053(4) 0.118(7) 0.009(4) 0.011(4) 0.016(3)
C14 0.036(3) 0.057(4) 0.054(4) 0.001(3) -0.006(3) 0.004(3)
C15 0.037(3) 0.023(2) 0.027(3) -0.001(2) 0.008(2) 0.003(2)
C16 0.047(3) 0.025(3) 0.030(3) -0.006(2) 0.003(2) 0.003(2)
C17 0.065(4) 0.036(3) 0.037(3) -0.014(3) 0.002(3) 0.004(3)
C18 0.073(5) 0.045(4) 0.049(4) -0.018(3) 0.015(3) 0.019(3)
C19 0.051(4) 0.041(3) 0.051(4) -0.005(3) 0.017(3) 0.015(3)
C20 0.041(3) 0.032(3) 0.029(3) 0.000(2) 0.013(2) 0.009(2)
C21 0.047(3) 0.037(3) 0.034(3) -0.012(2) 0.000(3) -0.011(3)
C22 0.038(3) 0.046(4) 0.048(4) -0.010(3) -0.004(3) 0.000(3)
C23 0.060(4) 0.052(4) 0.041(3) -0.010(3) 0.011(3) -0.025(3)
C24 0.066(5) 0.052(4) 0.053(4) -0.018(3) -0.001(3) -0.019(3)
C25 0.027(3) 0.032(3) 0.040(3) -0.001(2) 0.010(2) 0.004(2)
C26 0.026(3) 0.043(3) 0.035(3) 0.000(2) 0.002(2) 0.008(2)
C27 0.034(3) 0.035(3) 0.043(3) 0.000(2) 0.015(2) -0.002(2)
C28 0.031(3) 0.053(4) 0.064(4) -0.009(3) 0.019(3) 0.003(3)
C29 0.036(3) 0.034(3) 0.025(3) -0.002(2) 0.002(2) -0.007(2)
C30 0.045(3) 0.034(3) 0.028(3) -0.002(2) 0.006(2) -0.010(2)
C31 0.053(4) 0.043(3) 0.037(3) -0.004(3) 0.017(3) -0.008(3)
C32 0.058(4) 0.044(4) 0.045(4) 0.005(3) 0.015(3) -0.017(3)
C33 0.053(4) 0.033(3) 0.043(3) 0.003(3) 0.013(3) -0.011(3)
C34 0.040(3) 0.029(3) 0.037(3) 0.003(2) 0.002(2) -0.007(2)
C35 0.077(5) 0.034(3) 0.035(3) -0.002(3) 0.023(3) 0.002(3)
C36 0.105(6) 0.038(4) 0.037(3) -0.010(3) 0.014(4) -0.025(4)
C37 0.133(8) 0.047(4) 0.046(4) 0.005(3) 0.049(5) 0.017(4)
C38 0.088(5) 0.040(4) 0.042(4) 0.003(3) 0.026(4) 0.016(3)
C39 0.043(3) 0.032(3) 0.043(3) 0.012(2) 0.006(3) -0.001(2)
C40 0.061(4) 0.040(4) 0.065(4) 0.021(3) 0.015(4) 0.008(3)
C41 0.042(3) 0.027(3) 0.052(4) 0.004(3) 0.008(3) 0.003(2)
C42 0.039(3) 0.047(4) 0.045(3) 0.012(3) 0.004(3) -0.001(3)
C43 0.026(3) 0.047(4) 0.119(7) -0.048(5) 0.022(4) -0.005(3)
C44 0.43(3) 0.166(14) 0.63(4) 0.29(2) 0.49(3) 0.221(18)
C45 0.26(2) 0.077(8) 0.31(2) 0.084(11) -0.24(2) -0.071(11)
C46 0.056(5) 0.090(6) 0.084(6) 0.000(5) 0.006(4) -0.006(4)
C47 0.36(2) 0.54(3) 0.043(6) 0.080(11) 0.061(10) 0.41(3)

loop_
_atom_type_symbol
_atom_type_description
_atom_type_scat_dispersion_real
_atom_type_scat_dispersion_imag
_atom_type_scat_source
C C 0.0033 0.0016 'International Tables Vol C Tables 4.2.6.8 and 6.1.1.4'
H H 0.0000 0.0000 'International Tables Vol C Tables 4.2.6.8 and 6.1.1.4'
N N 0.0061 0.0033 'International Tables Vol C Tables 4.2.6.8 and 6.1.1.4'
O O 0.0106 0.0060 'International Tables Vol C Tables 4.2.6.8 and 6.1.1.4'
La La -0.2871 2.4523 'International Tables Vol C Tables 4.2.6.8 and 6.1.1.4'

loop_
_geom_angle_atom_site_label_1
_geom_angle_atom_site_label_2
_geom_angle_atom_site_label_3
_geom_angle
_geom_angle_site_symmetry_1
_geom_angle_site_symmetry_3
_geom_angle_publ_flag
O2 La1 O1 110.60(13) . . ?
O2 La1 O3 117.66(13) . . ?
O1 La1 O3 116.95(13) . . ?
O2 La1 N1A 99.8(2) . . ?
O1 La1 N1A 102.6(3) . . ?
O3 La1 N1A 106.3(3) . . ?
O2 La1 N1 103.6(2) . . ?
O1 La1 N1 123.4(2) . . ?
O3 La1 N1 81.9(2) . . ?
N1A La1 N1 26.2(3) . . ?
C43 N1 La1 142.0(6) . . ?
C43 N1A La1 136.8(7) . . ?
C45 N2 C43 130.5(9) . . ?
C45 N2 C44 116.9(15) . . ?
C43 N2 C44 112.5(14) . . ?
C43 N3 C47 119.1(14) . . ?
C43 N3 C46 116.4(6) . . ?
C47 N3 C46 115.3(10) . . ?
C1 O1 La1 155.6(3) . . ?
C15 O2 La1 172.7(3) . . ?
C29 O3 La1 144.9(3) . . ?
O1 C1 C6 120.2(5) . . ?
O1 C1 C2 119.6(5) . . ?
C6 C1 C2 120.2(5) . . ?
C3 C2 C1 118.3(5) . . ?
C3 C2 C7 119.1(5) . . ?
C1 C2 C7 122.6(5) . . ?
C4 C3 C2 121.9(6) . . ?
C4 C3 H3 119.0 . . ?
C2 C3 H3 119.0 . . ?
C5 C4 C3 118.8(6) . . ?
C5 C4 H4 120.6 . . ?
C3 C4 H4 120.6 . . ?
C4 C5 C6 122.7(6) . . ?
C4 C5 H5 118.6 . . ?
C6 C5 H5 118.6 . . ?
C5 C6 C1 117.7(6) . . ?
C5 C6 C11 119.9(6) . . ?
C1 C6 C11 122.3(6) . . ?
C2 C7 C10 108.9(6) . . ?
C2 C7 C8 112.5(5) . . ?
C10 C7 C8 106.6(6) . . ?
C2 C7 C9 111.9(5) . . ?
C10 C7 C9 110.5(6) . . ?
C8 C7 C9 106.2(6) . . ?
C7 C8 H8A 109.5 . . ?
C7 C8 H8B 109.5 . . ?
H8A C8 H8B 109.5 . . ?
C7 C8 H8C 109.5 . . ?
H8A C8 H8C 109.5 . . ?
H8B C8 H8C 109.5 . . ?
C7 C9 H9A 109.5 . . ?
C7 C9 H9B 109.5 . . ?
H9A C9 H9B 109.5 . . ?
C7 C9 H9C 109.5 . . ?
H9A C9 H9C 109.5 . . ?
H9B C9 H9C 109.5 . . ?
C7 C10 H10A 109.5 . . ?
C7 C10 H10B 109.5 . . ?
H10A C10 H10B 109.5 . . ?
C7 C10 H10C 109.5 . . ?
H10A C10 H10C 109.5 . . ?
H10B C10 H10C 109.5 . . ?
C14 C11 C13 110.9(6) . . ?
C14 C11 C6 110.8(5) . . ?
C13 C11 C6 109.3(6) . . ?
C14 C11 C12 106.4(7) . . ?
C13 C11 C12 107.2(6) . . ?
C6 C11 C12 112.1(6) . . ?
C11 C12 H12A 109.5 . . ?
C11 C12 H12B 109.5 . . ?
H12A C12 H12B 109.5 . . ?
C11 C12 H12C 109.5 . . ?
H12A C12 H12C 109.5 . . ?
H12B C12 H12C 109.5 . . ?
C11 C13 H13A 109.5 . . ?
C11 C13 H13B 109.5 . . ?
H13A C13 H13B 109.5 . . ?
C11 C13 H13C 109.5 . . ?
H13A C13 H13C 109.5 . . ?
H13B C13 H13C 109.5 . . ?
C11 C14 H14A 109.5 . . ?
C11 C14 H14B 109.5 . . ?
H14A C14 H14B 109.5 . . ?
C11 C14 H14C 109.5 . . ?
H14A C14 H14C 109.5 . . ?
H14B C14 H14C 109.5 . . ?
O2 C15 C20 120.1(5) . . ?
O2 C15 C16 120.2(5) . . ?
C20 C15 C16 119.7(5) . . ?
C17 C16 C15 118.1(5) . . ?
C17 C16 C21 119.6(5) . . ?
C15 C16 C21 122.2(5) . . ?
C18 C17 C16 122.5(6) . . ?
C18 C17 H17 118.8 . . ?
C16 C17 H17 118.8 . . ?
C17 C18 C19 119.4(6) . . ?
C17 C18 H18 120.3 . . ?
C19 C18 H18 120.3 . . ?
C20 C19 C18 121.1(6) . . ?
C20 C19 H19 119.5 . . ?
C18 C19 H19 119.5 . . ?
C19 C20 C15 119.3(5) . . ?
C19 C20 C25 119.3(5) . . ?
C15 C20 C25 121.4(4) . . ?
C22 C21 C24 106.0(5) . . ?
C22 C21 C23 111.0(5) . . ?
C24 C21 C23 106.7(5) . . ?
C22 C21 C16 110.2(5) . . ?
C24 C21 C16 112.2(5) . . ?
C23 C21 C16 110.5(5) . . ?
C21 C22 H22A 109.5 . . ?
C21 C22 H22B 109.5 . . ?
H22A C22 H22B 109.5 . . ?
C21 C22 H22C 109.5 . . ?
H22A C22 H22C 109.5 . . ?
H22B C22 H22C 109.5 . . ?
C21 C23 H23A 109.5 . . ?
C21 C23 H23B 109.5 . . ?
H23A C23 H23B 109.5 . . ?
C21 C23 H23C 109.5 . . ?
H23A C23 H23C 109.5 . . ?
H23B C23 H23C 109.5 . . ?
C21 C24 H24A 109.5 . . ?
C21 C24 H24B 109.5 . . ?
H24A C24 H24B 109.5 . . ?
C21 C24 H24C 109.5 . . ?
H24A C24 H24C 109.5 . . ?
H24B C24 H24C 109.5 . . ?
C28 C25 C27 106.2(5) . . ?
C28 C25 C26 105.4(5) . . ?
C27 C25 C26 112.1(5) . . ?
C28 C25 C20 112.5(5) . . ?
C27 C25 C20 110.1(4) . . ?
C26 C25 C20 110.3(5) . . ?
C25 C26 H26A 109.5 . . ?
C25 C26 H26B 109.5 . . ?
H26A C26 H26B 109.5 . . ?
C25 C26 H26C 109.5 . . ?
H26A C26 H26C 109.5 . . ?
H26B C26 H26C 109.5 . . ?
C25 C27 H27A 109.5 . . ?
C25 C27 H27B 109.5 . . ?
H27A C27 H27B 109.5 . . ?
C25 C27 H27C 109.5 . . ?
H27A C27 H27C 109.5 . . ?
H27B C27 H27C 109.5 . . ?
C25 C28 H28A 109.5 . . ?
C25 C28 H28B 109.5 . . ?
H28A C28 H28B 109.5 . . ?
C25 C28 H28C 109.5 . . ?
H28A C28 H28C 109.5 . . ?
H28B C28 H28C 109.5 . . ?
O3 C29 C30 120.4(5) . . ?
O3 C29 C34 120.2(5) . . ?
C30 C29 C34 119.4(5) . . ?
C31 C30 C29 118.0(5) . . ?
C31 C30 C35 120.6(5) . . ?
C29 C30 C35 121.1(5) . . ?
C32 C31 C30 122.7(6) . . ?
C32 C31 H31 118.6 . . ?
C30 C31 H31 118.6 . . ?
C31 C32 C33 118.5(6) . . ?
C31 C32 H32 120.8 . . ?
C33 C32 H32 120.8 . . ?
C32 C33 C34 122.4(6) . . ?
C32 C33 H33 118.8 . . ?
C34 C33 H33 118.8 . . ?
C33 C34 C29 117.9(5) . . ?
C33 C34 C39 120.3(5) . . ?
C29 C34 C39 121.8(5) . . ?
C36 C35 C37 107.2(6) . . ?
C36 C35 C30 108.5(5) . . ?
C37 C35 C30 110.7(5) . . ?
C36 C35 C38 109.5(5) . . ?
C37 C35 C38 107.3(6) . . ?
C30 C35 C38 113.4(5) . . ?
C35 C36 H36A 109.5 . . ?
C35 C36 H36B 109.5 . . ?
H36A C36 H36B 109.5 . . ?
C35 C36 H36C 109.5 . . ?
H36A C36 H36C 109.5 . . ?
H36B C36 H36C 109.5 . . ?
C35 C37 H37A 109.5 . . ?
C35 C37 H37B 109.5 . . ?
H37A C37 H37B 109.5 . . ?
C35 C37 H37C 109.5 . . ?
H37A C37 H37C 109.5 . . ?
H37B C37 H37C 109.5 . . ?
C35 C38 H38A 109.5 . . ?
C35 C38 H38B 109.5 . . ?
H38A C38 H38B 109.5 . . ?
C35 C38 H38C 109.5 . . ?
H38A C38 H38C 109.5 . . ?
H38B C38 H38C 109.5 . . ?
C41 C39 C34 111.0(5) . . ?
C41 C39 C42 110.9(5) . . ?
C34 C39 C42 110.3(5) . . ?
C41 C39 C40 106.6(5) . . ?
C34 C39 C40 112.0(5) . . ?
C42 C39 C40 105.9(5) . . ?
C39 C40 H40A 109.5 . . ?
C39 C40 H40B 109.5 . . ?
H40A C40 H40B 109.5 . . ?
C39 C40 H40C 109.5 . . ?
H40A C40 H40C 109.5 . . ?
H40B C40 H40C 109.5 . . ?
C39 C41 H41A 109.5 . . ?
C39 C41 H41B 109.5 . . ?
H41A C41 H41B 109.5 . . ?
C39 C41 H41C 109.5 . . ?
H41A C41 H41C 109.5 . . ?
H41B C41 H41C 109.5 . . ?
C39 C42 H42A 109.5 . . ?
C39 C42 H42B 109.5 . . ?
H42A C42 H42B 109.5 . . ?
C39 C42 H42C 109.5 . . ?
H42A C42 H42C 109.5 . . ?
H42B C42 H42C 109.5 . . ?
N3 C43 N2 114.8(6) . . ?
N3 C43 N1 105.6(9) . . ?
N2 C43 N1 139.6(9) . . ?
N3 C43 N1A 151.8(9) . . ?
N2 C43 N1A 93.2(8) . . ?
N1 C43 N1A 46.6(6) . . ?
N2 C44 H44A 109.6 . . ?
N2 C44 H44B 109.7 . . ?
H44A C44 H44B 109.4 . . ?
N2 C44 H44C 109.3 . . ?
H44A C44 H44C 109.4 . . ?
H44B C44 H44C 109.4 . . ?
N2 C45 H45A 113.3 . . ?
N2 C45 H45B 114.2 . . ?
H45A C45 H45B 105.7 . . ?
N2 C45 H45C 111.7 . . ?
H45A C45 H45C 106.3 . . ?
H45B C45 H45C 104.9 . . ?
N3 C46 H46A 109.5 . . ?
N3 C46 H46B 109.5 . . ?
H46A C46 H46B 109.5 . . ?
N3 C46 H46C 109.4 . . ?
H46A C46 H46C 109.5 . . ?
H46B C46 H46C 109.5 . . ?
N3 C47 H47A 109.4 . . ?
N3 C47 H47B 109.5 . . ?
H47A C47 H47B 109.4 . . ?
N3 C47 H47C 109.5 . . ?
H47A C47 H47C 109.5 . . ?
H47B C47 H47C 109.5 . . ?

loop_
_geom_bond_atom_site_label_1
_geom_bond_atom_site_label_2
_geom_bond_distance
_geom_bond_site_symmetry_2
_geom_bond_publ_flag
La1 O2 2.227(3) . ?
La1 O1 2.251(3) . ?
La1 O3 2.265(3) . ?
La1 N1A 2.462(11) . ?
La1 N1 2.506(8) . ?
N1 C43 1.367(10) . ?
N1A C43 1.477(12) . ?
N2 C45 1.223(14) . ?
N2 C43 1.349(12) . ?
N2 C44 1.445(13) . ?
N3 C43 1.324(11) . ?
N3 C47 1.415(10) . ?
N3 C46 1.683(11) . ?
O1 C1 1.351(6) . ?
O2 C15 1.346(6) . ?
O3 C29 1.344(6) . ?
C1 C6 1.413(8) . ?
C1 C2 1.423(8) . ?
C2 C3 1.388(8) . ?
C2 C7 1.528(8) . ?
C3 C4 1.380(9) . ?
C3 H3 0.9500 . ?
C4 C5 1.378(10) . ?
C4 H4 0.9500 . ?
C5 C6 1.388(9) . ?
C5 H5 0.9500 . ?
C6 C11 1.541(9) . ?
C7 C10 1.534(10) . ?
C7 C8 1.541(9) . ?
C7 C9 1.548(9) . ?
C8 H8A 0.9800 . ?
C8 H8B 0.9800 . ?
C8 H8C 0.9800 . ?
C9 H9A 0.9800 . ?
C9 H9B 0.9800 . ?
C9 H9C 0.9800 . ?
C10 H10A 0.9800 . ?
C10 H10B 0.9800 . ?
C10 H10C 0.9800 . ?
C11 C14 1.522(10) . ?
C11 C13 1.538(10) . ?
C11 C12 1.556(10) . ?
C12 H12A 0.9800 . ?
C12 H12B 0.9800 . ?
C12 H12C 0.9800 . ?
C13 H13A 0.9800 . ?
C13 H13B 0.9800 . ?
C13 H13C 0.9800 . ?
C14 H14A 0.9800 . ?
C14 H14B 0.9800 . ?
C14 H14C 0.9800 . ?
C15 C20 1.416(8) . ?
C15 C16 1.424(7) . ?
C16 C17 1.387(8) . ?
C16 C21 1.540(8) . ?
C17 C18 1.373(10) . ?
C17 H17 0.9500 . ?
C18 C19 1.389(9) . ?
C18 H18 0.9500 . ?
C19 C20 1.388(8) . ?
C19 H19 0.9500 . ?
C20 C25 1.553(8) . ?
C21 C22 1.533(8) . ?
C21 C24 1.533(8) . ?
C21 C23 1.539(8) . ?
C22 H22A 0.9800 . ?
C22 H22B 0.9800 . ?
C22 H22C 0.9800 . ?
C23 H23A 0.9800 . ?
C23 H23B 0.9800 . ?
C23 H23C 0.9800 . ?
C24 H24A 0.9800 . ?
C24 H24B 0.9800 . ?
C24 H24C 0.9800 . ?
C25 C28 1.535(7) . ?
C25 C27 1.536(7) . ?
C25 C26 1.538(8) . ?
C26 H26A 0.9800 . ?
C26 H26B 0.9800 . ?
C26 H26C 0.9800 . ?
C27 H27A 0.9800 . ?
C27 H27B 0.9800 . ?
C27 H27C 0.9800 . ?
C28 H28A 0.9800 . ?
C28 H28B 0.9800 . ?
C28 H28C 0.9800 . ?
C29 C30 1.422(8) . ?
C29 C34 1.422(8) . ?
C30 C31 1.392(8) . ?
C30 C35 1.540(8) . ?
C31 C32 1.371(9) . ?
C31 H31 0.9500 . ?
C32 C33 1.379(9) . ?
C32 H32 0.9500 . ?
C33 C34 1.398(8) . ?
C33 H33 0.9500 . ?
C34 C39 1.531(8) . ?
C35 C36 1.524(10) . ?
C35 C37 1.535(9) . ?
C35 C38 1.547(9) . ?
C36 H36A 0.9800 . ?
C36 H36B 0.9800 . ?
C36 H36C 0.9800 . ?
C37 H37A 0.9800 . ?
C37 H37B 0.9800 . ?
C37 H37C 0.9800 . ?
C38 H38A 0.9800 . ?
C38 H38B 0.9800 . ?
C38 H38C 0.9800 . ?
C39 C41 1.532(8) . ?
C39 C42 1.540(8) . ?
C39 C40 1.544(8) . ?
C40 H40A 0.9800 . ?
C40 H40B 0.9800 . ?
C40 H40C 0.9800 . ?
C41 H41A 0.9800 . ?
C41 H41B 0.9800 . ?
C41 H41C 0.9800 . ?
C42 H42A 0.9800 . ?
C42 H42B 0.9800 . ?
C42 H42C 0.9800 . ?
C44 H44A 0.9806 . ?
C44 H44B 0.9806 . ?
C44 H44C 0.9805 . ?
C45 H45A 1.0087 . ?
C45 H45B 1.0112 . ?
C45 H45C 1.0046 . ?
C46 H46A 0.9800 . ?
C46 H46B 0.9800 . ?
C46 H46C 0.9800 . ?
C47 H47A 0.9802 . ?
C47 H47B 0.9802 . ?
C47 H47C 0.9802 . ?
